data_7038575
loop_
_publ_author_name
'Kitschke, Philipp'
'Walter, Marc'
'R\"uffer, Tobias'
'Lang, Heinrich'
'Kovalenko, Maksym V.'
'Mehring, Michael'

_publ_section_title
;
 From molecular germanates to microporous Ge@C via twin polymerization.
;
_journal_issue 13
_journal_name_full 'Dalton transactions (Cambridge, England : 2003)'
_journal_page_first 5741
_journal_page_last 5751
_journal_paper_doi 10.1039/c6dt00049e
_journal_volume 45
_journal_year 2016
_chemical_formula_moiety 'C36 H49 Ge O6, C2 H8 N'
_chemical_formula_sum 'C38 H57 Ge N O6'
_chemical_formula_weight 696.43
_chemical_name_systematic
;
 ?
;
_space_group_crystal_system triclinic
_space_group_IT_number 2
_space_group_name_Hall '-P 1'
_space_group_name_H-M_alt 'P -1'
_symmetry_space_group_name_Hall '-P 1'
_symmetry_space_group_name_H-M 'P -1'
_atom_sites_solution_hydrogens geom
_audit_creation_method SHELXL-2013
_audit_update_record
;
2015-12-07 deposited with the CCDC.
2016-02-24 downloaded from the CCDC.
;
_cell_angle_alpha 118.392(6)
_cell_angle_beta 92.482(4)
_cell_angle_gamma 93.965(4)
_cell_formula_units_Z 2
_cell_length_a 10.5372(5)
_cell_length_b 14.2260(8)
_cell_length_c 14.3811(8)
_cell_measurement_reflns_used 6425
_cell_measurement_temperature 110
_cell_measurement_theta_max 28.3720
_cell_measurement_theta_min 3.5930
_cell_volume 1884.8(2)
_computing_cell_refinement
;
CrysAlisPro, Agilent Technologies,
Version 1.171.36.28 (release 01-02-2013 CrysAlis171 .NET)
(compiled Feb  1 2013,16:14:44)
;
_computing_data_collection
;
CrysAlisPro, Agilent Technologies,
Version 1.171.36.28 (release 01-02-2013 CrysAlis171 .NET)
(compiled Feb  1 2013,16:14:44)
;
_computing_data_reduction
;
CrysAlisPro, Agilent Technologies,
Version 1.171.36.28 (release 01-02-2013 CrysAlis171 .NET)
(compiled Feb  1 2013,16:14:44)
;
_computing_structure_refinement 'SHELXL-2013 (Sheldrick, 2013)'
_computing_structure_solution 'SHELXS-2013 (Sheldrick, 2013)'
_diffrn_ambient_temperature 110
_diffrn_measured_fraction_theta_full 0.997
_diffrn_measured_fraction_theta_max 0.997
_diffrn_measurement_device_type 'oxford gemini s'
_diffrn_measurement_method '/w scans'
_diffrn_radiation_type MoK\a
_diffrn_radiation_wavelength 0.71073
_diffrn_reflns_av_R_equivalents 0.0181
_diffrn_reflns_av_unetI/netI 0.0299
_diffrn_reflns_Laue_measured_fraction_full 0.997
_diffrn_reflns_Laue_measured_fraction_max 0.997
_diffrn_reflns_limit_h_max 11
_diffrn_reflns_limit_h_min -12
_diffrn_reflns_limit_k_max 16
_diffrn_reflns_limit_k_min -13
_diffrn_reflns_limit_l_max 14
_diffrn_reflns_limit_l_min -17
_diffrn_reflns_number 12164
_diffrn_reflns_point_group_measured_fraction_full 0.997
_diffrn_reflns_point_group_measured_fraction_max 0.997
_diffrn_reflns_theta_full 25.000
_diffrn_reflns_theta_max 24.999
_diffrn_reflns_theta_min 3.228
_exptl_absorpt_coefficient_mu 0.856
_exptl_absorpt_correction_T_max 1.00000
_exptl_absorpt_correction_T_min 0.94206
_exptl_absorpt_correction_type multi-scan
_exptl_absorpt_process_details
;
CrysAlisPro, Agilent Technologies,
Version 1.171.36.28 (release 01-02-2013 CrysAlis171 .NET)
(compiled Feb  1 2013,16:14:44)
Empirical absorption correction using spherical harmonics,
 implemented in SCALE3 ABSPACK scaling algorithm.
;
_exptl_crystal_colour colorless
_exptl_crystal_density_diffrn 1.227
_exptl_crystal_description block
_exptl_crystal_F_000 744
_exptl_crystal_size_max 0.3
_exptl_crystal_size_mid 0.3
_exptl_crystal_size_min 0.3
_refine_diff_density_max 0.363
_refine_diff_density_min -0.273
_refine_diff_density_rms 0.048
_refine_ls_extinction_method none
_refine_ls_goodness_of_fit_ref 1.064
_refine_ls_hydrogen_treatment constr
_refine_ls_matrix_type full
_refine_ls_number_parameters 416
_refine_ls_number_reflns 6621
_refine_ls_number_restraints 0
_refine_ls_restrained_S_all 1.064
_refine_ls_R_factor_all 0.0319
_refine_ls_R_factor_gt 0.0281
_refine_ls_shift/su_max 0.002
_refine_ls_shift/su_mean 0.000
_refine_ls_structure_factor_coef Fsqd
_refine_ls_weighting_details 'w=1/[\s^2^(Fo^2^)+(0.0325P)^2^+0.7995P] where P=(Fo^2^+2Fc^2^)/3'
_refine_ls_weighting_scheme calc
_refine_ls_wR_factor_gt 0.0693
_refine_ls_wR_factor_ref 0.0709
_reflns_Friedel_coverage 0.000
_reflns_number_gt 6069
_reflns_number_total 6621
_reflns_threshold_expression 'I > 2\s(I)'
_cod_data_source_file c6dt00049e2.cif
_cod_data_source_block shelx
_cod_depositor_comments 'Adding full bibliography for 7038574--7038576.cif.'
_cod_database_code 7038575
_shelx_space_group_comment
;
The symmetry employed for this shelxl refinement is uniquely defined
by the following loop, which should always be used as a source of
symmetry information in preference to the above space-group names.
They are only intended as comments.
;
_shelxl_version_number 2013-4

loop_
_space_group_symop_operation_xyz
'x, y, z'
'-x, -y, -z'

loop_
_atom_site_label
_atom_site_type_symbol
_atom_site_fract_x
_atom_site_fract_y
_atom_site_fract_z
_atom_site_U_iso_or_equiv
_atom_site_adp_type
_atom_site_occupancy
_atom_site_site_symmetry_order
_atom_site_calc_flag
_atom_site_refinement_flags_posn
_atom_site_refinement_flags_adp
_atom_site_refinement_flags_occupancy
C1 C 0.75107(16) -0.08048(14) 0.42755(13) 0.0156(4) Uani 1 1 d . . .
H1A H 0.7870 -0.1112 0.3595 0.019 Uiso 1 1 calc R U .
H1B H 0.6922 -0.0304 0.4289 0.019 Uiso 1 1 calc R U .
C1N C 1.04058(17) 0.25421(15) 0.53297(16) 0.0233(4) Uani 1 1 d . . .
H1N1 H 1.0712 0.2626 0.6006 0.035 Uiso 1 1 calc R U .
H1N2 H 0.9889 0.3109 0.5434 0.035 Uiso 1 1 calc R U .
H1N3 H 1.1118 0.2572 0.4947 0.035 Uiso 1 1 calc R U .
C2 C 0.68094(15) -0.16803(14) 0.44140(14) 0.0139(4) Uani 1 1 d . . .
C2N C 0.91295(19) 0.13038(16) 0.36651(15) 0.0255(4) Uani 1 1 d . . .
H2N1 H 0.8638 0.0615 0.3301 0.038 Uiso 1 1 calc R U .
H2N2 H 0.9826 0.1318 0.3261 0.038 Uiso 1 1 calc R U .
H2N3 H 0.8595 0.1853 0.3747 0.038 Uiso 1 1 calc R U .
C3 C 0.65227(15) -0.27035(14) 0.35641(14) 0.0153(4) Uani 1 1 d . . .
H3 H 0.6690 -0.2829 0.2887 0.018 Uiso 1 1 calc R U .
C4 C 0.59945(16) -0.35393(14) 0.36999(14) 0.0160(4) Uani 1 1 d . . .
C5 C 0.58406(16) -0.33297(14) 0.47346(14) 0.0165(4) Uani 1 1 d . . .
H5 H 0.5527 -0.3896 0.4841 0.020 Uiso 1 1 calc R U .
C6 C 0.61279(15) -0.23220(14) 0.56220(14) 0.0150(4) Uani 1 1 d . . .
C7 C 0.65518(15) -0.14709(13) 0.54345(14) 0.0139(4) Uani 1 1 d . . .
C8 C 0.56025(19) -0.46335(15) 0.27708(15) 0.0236(4) Uani 1 1 d . . .
H8A H 0.5257 -0.5106 0.3021 0.035 Uiso 0.5 1 calc R U P
H8B H 0.6334 -0.4915 0.2393 0.035 Uiso 0.5 1 calc R U P
H8C H 0.4967 -0.4578 0.2306 0.035 Uiso 0.5 1 calc R U P
H8D H 0.5781 -0.4627 0.2125 0.035 Uiso 0.5 1 calc R U P
H8E H 0.4705 -0.4817 0.2754 0.035 Uiso 0.5 1 calc R U P
H8F H 0.6072 -0.5155 0.2841 0.035 Uiso 0.5 1 calc R U P
C9 C 0.60222(18) -0.21640(15) 0.67476(15) 0.0205(4) Uani 1 1 d . . .
C10 C 0.5581(2) -0.32106(16) 0.67454(16) 0.0267(4) Uani 1 1 d . . .
H10A H 0.6166 -0.3733 0.6390 0.040 Uiso 1 1 calc R U .
H10B H 0.4744 -0.3476 0.6381 0.040 Uiso 1 1 calc R U .
H10C H 0.5558 -0.3081 0.7463 0.040 Uiso 1 1 calc R U .
C11 C 0.5069(2) -0.13611(16) 0.73153(17) 0.0296(5) Uani 1 1 d . . .
H11A H 0.5324 -0.0693 0.7329 0.044 Uiso 1 1 calc R U .
H11B H 0.5047 -0.1244 0.8029 0.044 Uiso 1 1 calc R U .
H11C H 0.4236 -0.1640 0.6946 0.044 Uiso 1 1 calc R U .
C12 C 0.73357(19) -0.17584(16) 0.73703(16) 0.0272(4) Uani 1 1 d . . .
H12A H 0.7933 -0.2266 0.7009 0.041 Uiso 1 1 calc R U .
H12B H 0.7277 -0.1677 0.8069 0.041 Uiso 1 1 calc R U .
H12C H 0.7621 -0.1078 0.7423 0.041 Uiso 1 1 calc R U .
C13 C 0.96876(16) 0.12582(15) 0.80966(14) 0.0182(4) Uani 1 1 d . . .
H13A H 0.9866 0.2001 0.8260 0.022 Uiso 1 1 calc R U .
H13B H 1.0455 0.1042 0.8306 0.022 Uiso 1 1 calc R U .
C14 C 0.86362(16) 0.11843(14) 0.87396(14) 0.0165(4) Uani 1 1 d . . .
C15 C 0.88392(17) 0.09352(14) 0.95493(14) 0.0194(4) Uani 1 1 d . . .
H15 H 0.9634 0.0750 0.9674 0.023 Uiso 1 1 calc R U .
C16 C 0.78682(18) 0.09595(15) 1.01766(15) 0.0217(4) Uani 1 1 d . . .
C17 C 0.67235(17) 0.12881(15) 0.99989(14) 0.0208(4) Uani 1 1 d . . .
H17 H 0.6083 0.1331 1.0438 0.025 Uiso 1 1 calc R U .
C18 C 0.64662(16) 0.15605(14) 0.92017(14) 0.0173(4) Uani 1 1 d . . .
C19 C 0.74438(16) 0.14390(13) 0.85293(13) 0.0152(4) Uani 1 1 d . . .
C20 C 0.8074(2) 0.0691(2) 1.10628(17) 0.0339(5) Uani 1 1 d . . .
H20A H 0.8919 0.0479 1.1068 0.051 Uiso 0.5 1 calc R U P
H20B H 0.7457 0.0113 1.0957 0.051 Uiso 0.5 1 calc R U P
H20C H 0.7979 0.1311 1.1728 0.051 Uiso 0.5 1 calc R U P
H20D H 0.7318 0.0790 1.1434 0.051 Uiso 0.5 1 calc R U P
H20E H 0.8780 0.1156 1.1545 0.051 Uiso 0.5 1 calc R U P
H20F H 0.8257 -0.0042 1.0774 0.051 Uiso 0.5 1 calc R U P
C21 C 0.52413(17) 0.20514(15) 0.91290(15) 0.0208(4) Uani 1 1 d . . .
C22 C 0.44418(18) 0.13687(16) 0.80728(15) 0.0234(4) Uani 1 1 d . . .
H22A H 0.4219 0.0663 0.7984 0.035 Uiso 1 1 calc R U .
H22B H 0.4926 0.1316 0.7503 0.035 Uiso 1 1 calc R U .
H22C H 0.3678 0.1698 0.8068 0.035 Uiso 1 1 calc R U .
C23 C 0.55995(19) 0.31756(15) 0.92742(16) 0.0277(5) Uani 1 1 d . . .
H23A H 0.6101 0.3603 0.9939 0.042 Uiso 1 1 calc R U .
H23B H 0.4837 0.3506 0.9269 0.042 Uiso 1 1 calc R U .
H23C H 0.6086 0.3124 0.8706 0.042 Uiso 1 1 calc R U .
C24 C 0.43875(19) 0.2184(2) 1.00160(17) 0.0333(5) Uani 1 1 d . . .
H24A H 0.4863 0.2610 1.0693 0.050 Uiso 1 1 calc R U .
H24B H 0.4110 0.1490 0.9935 0.050 Uiso 1 1 calc R U .
H24C H 0.3657 0.2533 0.9973 0.050 Uiso 1 1 calc R U .
C25 C 0.67354(16) 0.23170(13) 0.61653(14) 0.0158(4) Uani 1 1 d . . .
H25A H 0.6363 0.2424 0.6809 0.019 Uiso 1 1 calc R U .
H25B H 0.6049 0.2113 0.5612 0.019 Uiso 1 1 calc R U .
C26 C 0.74888(16) 0.33352(14) 0.63506(14) 0.0163(4) Uani 1 1 d . . .
C27 C 0.74042(16) 0.36628(15) 0.55882(15) 0.0192(4) Uani 1 1 d . . .
H27 H 0.6845 0.3267 0.4984 0.023 Uiso 1 1 calc R U .
C28 C 0.81322(17) 0.45658(15) 0.57027(16) 0.0226(4) Uani 1 1 d . . .
C29 C 0.89567(18) 0.51321(15) 0.66199(16) 0.0240(4) Uani 1 1 d . . .
H29 H 0.9437 0.5749 0.6714 0.029 Uiso 1 1 calc R U .
C30 C 0.91053(18) 0.48311(14) 0.74019(15) 0.0228(4) Uani 1 1 d . . .
C31 C 0.83377(17) 0.39143(14) 0.72523(14) 0.0190(4) Uani 1 1 d . . .
C32 C 0.8075(2) 0.49041(18) 0.48624(18) 0.0319(5) Uani 1 1 d . . .
H32A H 0.8644 0.5544 0.5086 0.048 Uiso 0.5 1 calc R U P
H32B H 0.7219 0.5044 0.4750 0.048 Uiso 0.5 1 calc R U P
H32C H 0.8325 0.4341 0.4213 0.048 Uiso 0.5 1 calc R U P
H32D H 0.7481 0.4409 0.4280 0.048 Uiso 0.5 1 calc R U P
H32E H 0.8906 0.4909 0.4616 0.048 Uiso 0.5 1 calc R U P
H32F H 0.7801 0.5612 0.5153 0.048 Uiso 0.5 1 calc R U P
C33 C 1.0092(2) 0.54487(16) 0.83613(16) 0.0326(5) Uani 1 1 d . . .
C34 C 1.1073(2) 0.47035(19) 0.83617(18) 0.0382(6) Uani 1 1 d . . .
H34A H 1.1479 0.4426 0.7711 0.057 Uiso 1 1 calc R U .
H34B H 1.0651 0.4119 0.8425 0.057 Uiso 1 1 calc R U .
H34C H 1.1705 0.5098 0.8950 0.057 Uiso 1 1 calc R U .
C35 C 0.9430(2) 0.59020(18) 0.93906(17) 0.0432(6) Uani 1 1 d . . .
H35A H 0.8819 0.6366 0.9377 0.065 Uiso 1 1 calc R U .
H35B H 1.0055 0.6302 0.9983 0.065 Uiso 1 1 calc R U .
H35C H 0.9001 0.5322 0.9458 0.065 Uiso 1 1 calc R U .
C36 C 1.0834(3) 0.63969(19) 0.8332(2) 0.0489(7) Uani 1 1 d . . .
H36A H 1.1262 0.6140 0.7693 0.073 Uiso 1 1 calc R U .
H36B H 1.1452 0.6751 0.8936 0.073 Uiso 1 1 calc R U .
H36C H 1.0252 0.6894 0.8349 0.073 Uiso 1 1 calc R U .
N1 N 0.96352(13) 0.14960(11) 0.47175(11) 0.0161(3) Uani 1 1 d . . .
H1C H 1.0157 0.0929 0.4630 0.019 Uiso 1 1 calc R U .
H1D H 0.8928 0.1465 0.5115 0.019 Uiso 1 1 calc R U .
O1 O 0.85054(10) -0.02538(9) 0.51063(9) 0.0132(2) Uani 1 1 d . . .
O2 O 0.66943(11) -0.04367(9) 0.62616(9) 0.0151(3) Uani 1 1 d . . .
O3 O 0.93985(11) 0.06105(10) 0.69775(9) 0.0169(3) Uani 1 1 d . . .
O4 O 0.72852(11) 0.16045(9) 0.76718(9) 0.0148(3) Uani 1 1 d . . .
O5 O 0.75792(11) 0.14884(9) 0.58535(9) 0.0148(3) Uani 1 1 d . . .
O6 O 0.84695(12) 0.35974(10) 0.80073(10) 0.0229(3) Uani 1 1 d . . .
H6 H 0.8046 0.3018 0.7805 0.034 Uiso 1 1 calc R U .
Ge1 Ge 0.78786(2) 0.06034(2) 0.63877(2) 0.01188(6) Uani 1 1 d . . .

loop_
_atom_site_aniso_label
_atom_site_aniso_U_11
_atom_site_aniso_U_22
_atom_site_aniso_U_33
_atom_site_aniso_U_23
_atom_site_aniso_U_13
_atom_site_aniso_U_12
C1 0.0188(9) 0.0156(9) 0.0115(9) 0.0063(7) 0.0003(7) -0.0004(7)
C1N 0.0185(9) 0.0203(10) 0.0301(11) 0.0110(9) 0.0036(8) 0.0032(7)
C2 0.0110(8) 0.0162(9) 0.0167(9) 0.0097(7) 0.0011(7) 0.0017(7)
C2N 0.0309(11) 0.0288(11) 0.0207(10) 0.0138(9) 0.0044(8) 0.0100(8)
C3 0.0140(8) 0.0186(9) 0.0139(9) 0.0081(7) 0.0007(7) 0.0018(7)
C4 0.0126(8) 0.0149(9) 0.0192(9) 0.0070(8) 0.0006(7) 0.0025(7)
C5 0.0141(8) 0.0150(9) 0.0244(10) 0.0125(8) 0.0034(7) 0.0009(7)
C6 0.0107(8) 0.0183(9) 0.0187(9) 0.0109(8) 0.0036(7) 0.0026(7)
C7 0.0113(8) 0.0132(8) 0.0172(9) 0.0072(7) 0.0017(7) 0.0014(6)
C8 0.0286(10) 0.0175(9) 0.0227(10) 0.0085(8) 0.0021(8) -0.0022(8)
C9 0.0253(10) 0.0196(9) 0.0194(10) 0.0116(8) 0.0064(8) -0.0003(8)
C10 0.0378(12) 0.0243(10) 0.0220(10) 0.0147(9) 0.0071(9) -0.0021(9)
C11 0.0375(12) 0.0253(11) 0.0276(11) 0.0127(9) 0.0182(9) 0.0041(9)
C12 0.0359(12) 0.0285(11) 0.0203(10) 0.0153(9) -0.0013(8) -0.0031(9)
C13 0.0165(9) 0.0212(9) 0.0145(9) 0.0068(8) -0.0004(7) 0.0004(7)
C14 0.0179(9) 0.0149(9) 0.0126(9) 0.0037(7) 0.0003(7) -0.0005(7)
C15 0.0192(9) 0.0204(9) 0.0163(9) 0.0071(8) -0.0019(7) 0.0032(7)
C16 0.0247(10) 0.0248(10) 0.0169(10) 0.0116(8) 0.0001(7) 0.0001(8)
C17 0.0214(10) 0.0253(10) 0.0149(9) 0.0092(8) 0.0037(7) -0.0011(8)
C18 0.0186(9) 0.0180(9) 0.0128(9) 0.0058(7) 0.0013(7) -0.0008(7)
C19 0.0197(9) 0.0130(8) 0.0107(9) 0.0044(7) -0.0008(7) -0.0013(7)
C20 0.0337(12) 0.0519(14) 0.0290(12) 0.0289(11) 0.0059(9) 0.0089(10)
C21 0.0192(9) 0.0278(10) 0.0176(10) 0.0119(8) 0.0054(7) 0.0051(8)
C22 0.0201(10) 0.0288(11) 0.0227(10) 0.0133(9) 0.0011(8) 0.0043(8)
C23 0.0288(11) 0.0232(10) 0.0277(11) 0.0082(9) 0.0074(8) 0.0087(8)
C24 0.0251(11) 0.0547(14) 0.0274(12) 0.0238(11) 0.0115(9) 0.0134(10)
C25 0.0144(8) 0.0168(9) 0.0182(9) 0.0097(8) 0.0029(7) 0.0039(7)
C26 0.0142(8) 0.0166(9) 0.0197(9) 0.0089(8) 0.0067(7) 0.0071(7)
C27 0.0156(9) 0.0212(9) 0.0239(10) 0.0124(8) 0.0057(7) 0.0067(7)
C28 0.0201(9) 0.0236(10) 0.0333(11) 0.0192(9) 0.0115(8) 0.0103(8)
C29 0.0266(10) 0.0135(9) 0.0321(11) 0.0103(8) 0.0115(8) 0.0023(8)
C30 0.0260(10) 0.0147(9) 0.0218(10) 0.0034(8) 0.0096(8) 0.0020(7)
C31 0.0218(9) 0.0166(9) 0.0180(10) 0.0069(8) 0.0079(7) 0.0050(7)
C32 0.0272(11) 0.0372(12) 0.0471(14) 0.0318(11) 0.0105(9) 0.0073(9)
C33 0.0406(12) 0.0234(11) 0.0212(11) 0.0023(9) 0.0031(9) -0.0114(9)
C34 0.0314(12) 0.0435(13) 0.0279(12) 0.0105(10) -0.0070(9) -0.0123(10)
C35 0.0595(16) 0.0295(12) 0.0232(12) 0.0000(10) 0.0070(11) -0.0085(11)
C36 0.0598(16) 0.0343(13) 0.0362(14) 0.0078(11) 0.0001(12) -0.0245(12)
N1 0.0176(7) 0.0169(7) 0.0167(8) 0.0098(6) 0.0058(6) 0.0044(6)
O1 0.0134(6) 0.0132(6) 0.0119(6) 0.0053(5) 0.0018(5) 0.0004(5)
O2 0.0174(6) 0.0127(6) 0.0142(6) 0.0057(5) 0.0056(5) -0.0003(5)
O3 0.0150(6) 0.0208(6) 0.0124(6) 0.0056(5) 0.0019(5) 0.0037(5)
O4 0.0184(6) 0.0152(6) 0.0118(6) 0.0069(5) 0.0039(5) 0.0035(5)
O5 0.0167(6) 0.0145(6) 0.0162(6) 0.0094(5) 0.0053(5) 0.0040(5)
O6 0.0297(7) 0.0203(7) 0.0170(7) 0.0089(6) -0.0008(5) -0.0053(5)
Ge1 0.01257(10) 0.01228(10) 0.01139(10) 0.00612(8) 0.00233(7) 0.00081(7)

loop_
_atom_type_symbol
_atom_type_description
_atom_type_scat_dispersion_real
_atom_type_scat_dispersion_imag
_atom_type_scat_source
C C 0.0033 0.0016 'International Tables Vol C Tables 4.2.6.8 and 6.1.1.4'
N N 0.0061 0.0033 'International Tables Vol C Tables 4.2.6.8 and 6.1.1.4'
O O 0.0106 0.0060 'International Tables Vol C Tables 4.2.6.8 and 6.1.1.4'
Ge Ge 0.1547 1.8001 'International Tables Vol C Tables 4.2.6.8 and 6.1.1.4'
H H 0.0000 0.0000 'International Tables Vol C Tables 4.2.6.8 and 6.1.1.4'

loop_
_geom_angle_atom_site_label_1
_geom_angle_atom_site_label_2
_geom_angle_atom_site_label_3
_geom_angle
O1 C1 C2 109.65(14)
O1 C1 H1A 109.7
C2 C1 H1A 109.7
O1 C1 H1B 109.7
C2 C1 H1B 109.7
H1A C1 H1B 108.2
N1 C1N H1N1 109.5
N1 C1N H1N2 109.5
H1N1 C1N H1N2 109.5
N1 C1N H1N3 109.5
H1N1 C1N H1N3 109.5
H1N2 C1N H1N3 109.5
C3 C2 C7 120.22(16)
C3 C2 C1 120.92(15)
C7 C2 C1 118.62(15)
N1 C2N H2N1 109.5
N1 C2N H2N2 109.5
H2N1 C2N H2N2 109.5
N1 C2N H2N3 109.5
H2N1 C2N H2N3 109.5
H2N2 C2N H2N3 109.5
C4 C3 C2 121.45(16)
C4 C3 H3 119.3
C2 C3 H3 119.3
C3 C4 C5 117.16(16)
C3 C4 C8 121.58(16)
C5 C4 C8 121.26(16)
C4 C5 C6 123.90(16)
C4 C5 H5 118.0
C6 C5 H5 118.1
C5 C6 C7 116.81(16)
C5 C6 C9 121.12(15)
C7 C6 C9 122.05(15)
O2 C7 C2 120.60(15)
O2 C7 C6 119.44(15)
C2 C7 C6 119.95(15)
C4 C8 H8A 109.5
C4 C8 H8B 109.5
H8A C8 H8B 109.5
C4 C8 H8C 109.5
H8A C8 H8C 109.5
H8B C8 H8C 109.5
C4 C8 H8D 109.5
H8A C8 H8D 141.1
H8B C8 H8D 56.3
H8C C8 H8D 56.3
C4 C8 H8E 109.5
H8A C8 H8E 56.3
H8B C8 H8E 141.1
H8C C8 H8E 56.3
H8D C8 H8E 109.5
C4 C8 H8F 109.5
H8A C8 H8F 56.3
H8B C8 H8F 56.3
H8C C8 H8F 141.1
H8D C8 H8F 109.5
H8E C8 H8F 109.5
C11 C9 C10 107.70(15)
C11 C9 C12 109.79(16)
C10 C9 C12 107.19(16)
C11 C9 C6 110.58(16)
C10 C9 C6 112.22(15)
C12 C9 C6 109.28(14)
C9 C10 H10A 109.5
C9 C10 H10B 109.5
H10A C10 H10B 109.5
C9 C10 H10C 109.5
H10A C10 H10C 109.5
H10B C10 H10C 109.5
C9 C11 H11A 109.5
C9 C11 H11B 109.5
H11A C11 H11B 109.5
C9 C11 H11C 109.5
H11A C11 H11C 109.5
H11B C11 H11C 109.5
C9 C12 H12A 109.5
C9 C12 H12B 109.5
H12A C12 H12B 109.5
C9 C12 H12C 109.5
H12A C12 H12C 109.5
H12B C12 H12C 109.5
O3 C13 C14 113.82(14)
O3 C13 H13A 108.8
C14 C13 H13A 108.8
O3 C13 H13B 108.8
C14 C13 H13B 108.8
H13A C13 H13B 107.7
C15 C14 C19 120.34(16)
C15 C14 C13 122.41(16)
C19 C14 C13 117.16(16)
C14 C15 C16 120.47(17)
C14 C15 H15 119.8
C16 C15 H15 119.8
C17 C16 C15 117.95(17)
C17 C16 C20 120.86(17)
C15 C16 C20 121.12(17)
C16 C17 C18 124.15(17)
C16 C17 H17 117.9
C18 C17 H17 117.9
C17 C18 C19 115.83(17)
C17 C18 C21 121.68(15)
C19 C18 C21 122.29(16)
O4 C19 C14 117.23(15)
O4 C19 C18 121.90(16)
C14 C19 C18 120.82(16)
C16 C20 H20A 109.5
C16 C20 H20B 109.5
H20A C20 H20B 109.5
C16 C20 H20C 109.5
H20A C20 H20C 109.5
H20B C20 H20C 109.5
C16 C20 H20D 109.5
H20A C20 H20D 141.1
H20B C20 H20D 56.3
H20C C20 H20D 56.3
C16 C20 H20E 109.5
H20A C20 H20E 56.3
H20B C20 H20E 141.1
H20C C20 H20E 56.3
H20D C20 H20E 109.5
C16 C20 H20F 109.5
H20A C20 H20F 56.3
H20B C20 H20F 56.3
H20C C20 H20F 141.1
H20D C20 H20F 109.5
H20E C20 H20F 109.5
C22 C21 C23 109.67(16)
C22 C21 C18 112.34(15)
C23 C21 C18 108.84(15)
C22 C21 C24 107.32(15)
C23 C21 C24 106.79(16)
C18 C21 C24 111.72(16)
C21 C22 H22A 109.5
C21 C22 H22B 109.5
H22A C22 H22B 109.5
C21 C22 H22C 109.5
H22A C22 H22C 109.5
H22B C22 H22C 109.5
C21 C23 H23A 109.5
C21 C23 H23B 109.5
H23A C23 H23B 109.5
C21 C23 H23C 109.5
H23A C23 H23C 109.5
H23B C23 H23C 109.5
C21 C24 H24A 109.5
C21 C24 H24B 109.5
H24A C24 H24B 109.5
C21 C24 H24C 109.5
H24A C24 H24C 109.5
H24B C24 H24C 109.5
O5 C25 C26 108.46(13)
O5 C25 H25A 110.0
C26 C25 H25A 110.0
O5 C25 H25B 110.0
C26 C25 H25B 110.0
H25A C25 H25B 108.4
C27 C26 C31 119.61(16)
C27 C26 C25 119.76(16)
C31 C26 C25 120.48(16)
C26 C27 C28 121.61(18)
C26 C27 H27 119.2
C28 C27 H27 119.2
C27 C28 C29 117.16(17)
C27 C28 C32 121.81(18)
C29 C28 C32 121.00(17)
C30 C29 C28 123.94(17)
C30 C29 H29 118.0
C28 C29 H29 118.0
C29 C30 C31 116.66(18)
C29 C30 C33 121.46(17)
C31 C30 C33 121.85(18)
O6 C31 C26 121.14(15)
O6 C31 C30 117.86(16)
C26 C31 C30 120.98(17)
C28 C32 H32A 109.5
C28 C32 H32B 109.5
H32A C32 H32B 109.5
C28 C32 H32C 109.5
H32A C32 H32C 109.5
H32B C32 H32C 109.5
C28 C32 H32D 109.5
H32A C32 H32D 141.1
H32B C32 H32D 56.3
H32C C32 H32D 56.3
C28 C32 H32E 109.5
H32A C32 H32E 56.3
H32B C32 H32E 141.1
H32C C32 H32E 56.3
H32D C32 H32E 109.5
C28 C32 H32F 109.5
H32A C32 H32F 56.3
H32B C32 H32F 56.3
H32C C32 H32F 141.1
H32D C32 H32F 109.5
H32E C32 H32F 109.5
C35 C33 C36 107.28(18)
C35 C33 C34 110.5(2)
C36 C33 C34 106.89(19)
C35 C33 C30 110.29(18)
C36 C33 C30 112.09(19)
C34 C33 C30 109.69(16)
C33 C34 H34A 109.5
C33 C34 H34B 109.5
H34A C34 H34B 109.5
C33 C34 H34C 109.5
H34A C34 H34C 109.5
H34B C34 H34C 109.5
C33 C35 H35A 109.5
C33 C35 H35B 109.5
H35A C35 H35B 109.5
C33 C35 H35C 109.5
H35A C35 H35C 109.5
H35B C35 H35C 109.5
C33 C36 H36A 109.5
C33 C36 H36B 109.5
H36A C36 H36B 109.5
C33 C36 H36C 109.5
H36A C36 H36C 109.5
H36B C36 H36C 109.5
C2N N1 C1N 112.85(15)
C2N N1 H1C 109.0
C1N N1 H1C 109.0
C2N N1 H1D 109.0
C1N N1 H1D 109.0
H1C N1 H1D 107.8
C1 O1 Ge1 112.01(10)
C7 O2 Ge1 124.62(10)
C13 O3 Ge1 119.71(10)
C19 O4 Ge1 117.83(10)
C25 O5 Ge1 130.14(10)
C31 O6 H6 109.5
O3 Ge1 O5 122.65(5)
O3 Ge1 O2 114.87(6)
O5 Ge1 O2 122.27(5)
O3 Ge1 O1 86.13(5)
O5 Ge1 O1 85.80(5)
O2 Ge1 O1 93.79(5)
O3 Ge1 O4 94.56(5)
O5 Ge1 O4 88.71(5)
O2 Ge1 O4 91.45(5)
O1 Ge1 O4 173.87(5)

loop_
_geom_bond_atom_site_label_1
_geom_bond_atom_site_label_2
_geom_bond_distance
C1 O1 1.424(2)
C1 C2 1.503(2)
C1 H1A 0.9700
C1 H1B 0.9700
C1N N1 1.475(2)
C1N H1N1 0.9600
C1N H1N2 0.9600
C1N H1N3 0.9600
C2 C3 1.385(2)
C2 C7 1.395(2)
C2N N1 1.472(2)
C2N H2N1 0.9600
C2N H2N2 0.9600
C2N H2N3 0.9600
C3 C4 1.379(2)
C3 H3 0.9300
C4 C5 1.391(3)
C4 C8 1.505(2)
C5 C6 1.394(2)
C5 H5 0.9300
C6 C7 1.409(2)
C6 C9 1.535(2)
C7 O2 1.375(2)
C8 H8A 0.9600
C8 H8B 0.9600
C8 H8C 0.9600
C8 H8D 0.9600
C8 H8E 0.9600
C8 H8F 0.9600
C9 C11 1.524(3)
C9 C10 1.527(2)
C9 C12 1.530(3)
C10 H10A 0.9600
C10 H10B 0.9600
C10 H10C 0.9600
C11 H11A 0.9600
C11 H11B 0.9600
C11 H11C 0.9600
C12 H12A 0.9600
C12 H12B 0.9600
C12 H12C 0.9600
C13 O3 1.428(2)
C13 C14 1.503(2)
C13 H13A 0.9700
C13 H13B 0.9700
C14 C15 1.382(3)
C14 C19 1.391(3)
C15 C16 1.385(3)
C15 H15 0.9300
C16 C17 1.380(3)
C16 C20 1.506(3)
C17 C18 1.396(3)
C17 H17 0.9300
C18 C19 1.406(2)
C18 C21 1.532(3)
C19 O4 1.367(2)
C20 H20A 0.9600
C20 H20B 0.9600
C20 H20C 0.9600
C20 H20D 0.9600
C20 H20E 0.9600
C20 H20F 0.9600
C21 C22 1.527(3)
C21 C23 1.528(3)
C21 C24 1.538(3)
C22 H22A 0.9600
C22 H22B 0.9600
C22 H22C 0.9600
C23 H23A 0.9600
C23 H23B 0.9600
C23 H23C 0.9600
C24 H24A 0.9600
C24 H24B 0.9600
C24 H24C 0.9600
C25 O5 1.434(2)
C25 C26 1.502(2)
C25 H25A 0.9700
C25 H25B 0.9700
C26 C27 1.382(3)
C26 C31 1.394(3)
C27 C28 1.385(3)
C27 H27 0.9300
C28 C29 1.392(3)
C28 C32 1.499(3)
C29 C30 1.387(3)
C29 H29 0.9300
C30 C31 1.405(3)
C30 C33 1.534(3)
C31 O6 1.365(2)
C32 H32A 0.9600
C32 H32B 0.9600
C32 H32C 0.9600
C32 H32D 0.9600
C32 H32E 0.9600
C32 H32F 0.9600
C33 C35 1.529(3)
C33 C36 1.531(3)
C33 C34 1.531(3)
C34 H34A 0.9600
C34 H34B 0.9600
C34 H34C 0.9600
C35 H35A 0.9600
C35 H35B 0.9600
C35 H35C 0.9600
C36 H36A 0.9600
C36 H36B 0.9600
C36 H36C 0.9600
N1 H1C 0.9700
N1 H1D 0.9700
O1 Ge1 1.8435(11)
O2 Ge1 1.8025(11)
O3 Ge1 1.7766(12)
O4 Ge1 1.8846(11)
O5 Ge1 1.7969(12)
O6 H6 0.8200

loop_
_geom_torsion_atom_site_label_1
_geom_torsion_atom_site_label_2
_geom_torsion_atom_site_label_3
_geom_torsion_atom_site_label_4
_geom_torsion
O1 C1 C2 C3 -133.72(16)
O1 C1 C2 C7 40.6(2)
C7 C2 C3 C4 -0.8(3)
C1 C2 C3 C4 173.47(16)
C2 C3 C4 C5 -4.2(2)
C2 C3 C4 C8 175.93(16)
C3 C4 C5 C6 3.3(3)
C8 C4 C5 C6 -176.81(16)
C4 C5 C6 C7 2.5(3)
C4 C5 C6 C9 -175.75(16)
C3 C2 C7 O2 -172.44(15)
C1 C2 C7 O2 13.2(2)
C3 C2 C7 C6 6.8(2)
C1 C2 C7 C6 -167.52(15)
C5 C6 C7 O2 171.78(15)
C9 C6 C7 O2 -10.0(2)
C5 C6 C7 C2 -7.5(2)
C9 C6 C7 C2 170.70(15)
C5 C6 C9 C11 -120.36(18)
C7 C6 C9 C11 61.5(2)
C5 C6 C9 C10 -0.1(2)
C7 C6 C9 C10 -178.21(16)
C5 C6 C9 C12 118.69(18)
C7 C6 C9 C12 -59.4(2)
O3 C13 C14 C15 126.67(18)
O3 C13 C14 C19 -56.9(2)
C19 C14 C15 C16 -1.5(3)
C13 C14 C15 C16 174.82(17)
C14 C15 C16 C17 -3.0(3)
C14 C15 C16 C20 -179.93(18)
C15 C16 C17 C18 2.4(3)
C20 C16 C17 C18 179.32(18)
C16 C17 C18 C19 2.6(3)
C16 C17 C18 C21 -172.31(17)
C15 C14 C19 O4 -175.60(15)
C13 C14 C19 O4 7.9(2)
C15 C14 C19 C18 6.9(3)
C13 C14 C19 C18 -169.64(16)
C17 C18 C19 O4 175.35(15)
C21 C18 C19 O4 -9.7(3)
C17 C18 C19 C14 -7.2(2)
C21 C18 C19 C14 167.70(16)
C17 C18 C21 C22 -120.95(18)
C19 C18 C21 C22 64.4(2)
C17 C18 C21 C23 117.40(19)
C19 C18 C21 C23 -57.2(2)
C17 C18 C21 C24 -0.3(2)
C19 C18 C21 C24 -174.91(17)
O5 C25 C26 C27 101.87(18)
O5 C25 C26 C31 -73.80(19)
C31 C26 C27 C28 -0.9(3)
C25 C26 C27 C28 -176.61(16)
C26 C27 C28 C29 0.1(3)
C26 C27 C28 C32 178.00(17)
C27 C28 C29 C30 1.4(3)
C32 C28 C29 C30 -176.54(18)
C28 C29 C30 C31 -1.9(3)
C28 C29 C30 C33 176.05(18)
C27 C26 C31 O6 -178.28(16)
C25 C26 C31 O6 -2.6(2)
C27 C26 C31 C30 0.4(3)
C25 C26 C31 C30 176.03(16)
C29 C30 C31 O6 179.67(16)
C33 C30 C31 O6 1.7(3)
C29 C30 C31 C26 1.0(3)
C33 C30 C31 C26 -176.99(17)
C29 C30 C33 C35 120.0(2)
C31 C30 C33 C35 -62.1(3)
C29 C30 C33 C36 0.5(3)
C31 C30 C33 C36 178.41(19)
C29 C30 C33 C34 -118.0(2)
C31 C30 C33 C34 59.8(2)
C2 C1 O1 Ge1 -72.40(14)
C2 C7 O2 Ge1 -33.1(2)
C6 C7 O2 Ge1 147.63(12)
C14 C13 O3 Ge1 45.05(19)
C14 C19 O4 Ge1 46.42(18)
C18 C19 O4 Ge1 -136.07(14)
C26 C25 O5 Ge1 127.09(13)
C13 O3 Ge1 O5 92.66(12)
C13 O3 Ge1 O2 -92.45(12)
C13 O3 Ge1 O1 175.16(12)
C13 O3 Ge1 O4 1.27(12)
C25 O5 Ge1 O3 -117.24(13)
C25 O5 Ge1 O2 68.25(14)
C25 O5 Ge1 O1 160.08(13)
C25 O5 Ge1 O4 -22.65(13)
C7 O2 Ge1 O3 -84.66(13)
C7 O2 Ge1 O5 90.24(13)
C7 O2 Ge1 O1 2.82(13)
C7 O2 Ge1 O4 179.63(13)
C1 O1 Ge1 O3 162.60(11)
C1 O1 Ge1 O5 -74.22(10)
C1 O1 Ge1 O2 47.90(11)
C19 O4 Ge1 O3 -48.27(11)
C19 O4 Ge1 O5 -170.93(11)
C19 O4 Ge1 O2 66.82(11)
